data_4111886
loop_
_publ_author_name
'Andreas Gans\"auer'
'Dieter Franke'
'Thorsten Lauterbach'
'Martin Nieger'

_publ_contact_author
;
        Martin Nieger
        Institut f\"ur Anorganische Chemie
        Universit\"at Bonn
        Gerhard-Domagk-Str. 1
        D-53121 Bonn
        Bundesrepublik Deutschland
;
_publ_contact_author_email NIEGER@JOYX.JOENSUU.FI
_publ_contact_author_fax '049 228 73-5327'
_publ_contact_author_phone '049 228 73-5823'
_publ_section_title
;
 A Modular and Efficient Synthesis of Functional Titanocenes
;
_journal_name_full 'Journal of the American Chemical Society'
_journal_page_first 11622
_journal_page_last 11623
_journal_paper_doi 10.1021/ja054185r
_journal_volume 127
_journal_year 2005
_chemical_formula_moiety 'C18 H23 Cl2 N O3 Ti - CH2Cl2'
_chemical_formula_sum 'C19 H25 Cl4 N O3 Ti'
_chemical_formula_weight 505.10
_chemical_name_systematic
; 
 ? 
;
_space_group_IT_number 14
_symmetry_cell_setting monoclinic
_symmetry_space_group_name_Hall '-P 2ybc'
_symmetry_space_group_name_H-M 'P 1 21/c 1'
_atom_sites_solution_hydrogens geom
_atom_sites_solution_primary direct
_atom_sites_solution_secondary difmap
_audit_creation_method SHELXL-97
_cell_angle_alpha 90.00
_cell_angle_beta 95.488(2)
_cell_angle_gamma 90.00
_cell_formula_units_Z 4
_cell_length_a 12.4560(3)
_cell_length_b 11.2560(3)
_cell_length_c 16.0987(4)
_cell_measurement_reflns_used 4702
_cell_measurement_temperature 123(2)
_cell_measurement_theta_max 27.5
_cell_measurement_theta_min 1
_cell_volume 2246.77(10)
_computing_cell_refinement DENZO-SMN
_computing_data_collection Collect
_computing_data_reduction DENZO-SMN
_computing_molecular_graphics XP
_computing_publication_material 'SHELXL-97 (Sheldrick, 1997)'
_computing_structure_refinement 'SHELXL-97 (Sheldrick, 1997)'
_computing_structure_solution 'SHELXS-97 (Sheldrick, 1990)'
_diffrn_ambient_temperature 123(2)
_diffrn_measured_fraction_theta_full 0.982
_diffrn_measured_fraction_theta_max 0.982
_diffrn_measurement_device_type 'Nonius KappaCCD'
_diffrn_measurement_method 'rotation in phi and omega, 2 deg.'
_diffrn_radiation_monochromator graphite
_diffrn_radiation_source 'fine-focus sealed tube'
_diffrn_radiation_type MoK\a
_diffrn_radiation_wavelength 0.71073
_diffrn_reflns_av_R_equivalents 0.0448
_diffrn_reflns_av_sigmaI/netI 0.0539
_diffrn_reflns_limit_h_max 8
_diffrn_reflns_limit_h_min -16
_diffrn_reflns_limit_k_max 13
_diffrn_reflns_limit_k_min -14
_diffrn_reflns_limit_l_max 20
_diffrn_reflns_limit_l_min -20
_diffrn_reflns_number 14927
_diffrn_reflns_theta_full 27.48
_diffrn_reflns_theta_max 27.48
_diffrn_reflns_theta_min 3.12
_exptl_absorpt_coefficient_mu 0.876
_exptl_absorpt_correction_T_max 0.82636
_exptl_absorpt_correction_T_min 0.73697
_exptl_absorpt_correction_type multi-scan
_exptl_absorpt_process_details 'MULABS (Platon, cf. Blessing, 1995)'
_exptl_crystal_colour red
_exptl_crystal_density_diffrn 1.493
_exptl_crystal_density_meas ?
_exptl_crystal_description plates
_exptl_crystal_F_000 1040
_exptl_crystal_size_max 0.40
_exptl_crystal_size_mid 0.35
_exptl_crystal_size_min 0.20
_refine_diff_density_max 0.263
_refine_diff_density_min -0.425
_refine_diff_density_rms 0.059
_refine_ls_extinction_method none
_refine_ls_goodness_of_fit_ref 0.958
_refine_ls_hydrogen_treatment mixed
_refine_ls_matrix_type full
_refine_ls_number_parameters 256
_refine_ls_number_reflns 5068
_refine_ls_number_restraints 1
_refine_ls_restrained_S_all 0.959
_refine_ls_R_factor_all 0.0473
_refine_ls_R_factor_gt 0.0307
_refine_ls_shift/su_max 0.001
_refine_ls_shift/su_mean 0.000
_refine_ls_structure_factor_coef Fsqd
_refine_ls_weighting_details 'calc w=1/[\s^2^(Fo^2^)+(0.0292P)^2^+0.0000P] where P=(Fo^2^+2Fc^2^)/3'
_refine_ls_weighting_scheme calc
_refine_ls_wR_factor_gt 0.0658
_refine_ls_wR_factor_ref 0.0700
_reflns_number_gt 3839
_reflns_number_total 5068
_reflns_threshold_expression >2sigma(I)
_cod_data_source_file ja054185rsi20050725_094151_4.cif
_cod_data_source_block ga18_m_compound_8
_cod_depositor_comments
;
The following automatic conversions were performed:

'_exptl_crystal_density_meas' value 'none' was changed to '?' - the
value is perceived as not measured.

Automatic conversion script
Id: cif_fix_values 3008 2015-01-20 13:52:24Z robertas 
;
_cod_database_code 4111886

loop_
_symmetry_equiv_pos_as_xyz
'x, y, z'
'-x, y+1/2, -z+1/2'
'-x, -y, -z'
'x, -y-1/2, z-1/2'

loop_
_atom_site_label
_atom_site_type_symbol
_atom_site_fract_x
_atom_site_fract_y
_atom_site_fract_z
_atom_site_U_iso_or_equiv
_atom_site_adp_type
_atom_site_occupancy
_atom_site_symmetry_multiplicity
_atom_site_calc_flag
_atom_site_refinement_flags
Ti1 Ti 0.23367(2) 0.18599(3) 0.539505(16) 0.01411(8) Uani 1 1 d .
Cl1 Cl 0.05357(4) 0.18434(4) 0.57203(3) 0.02613(11) Uani 1 1 d .
C1 C 0.17413(16) 0.18337(16) 0.39510(10) 0.0247(4) Uani 1 1 d .
H1 H 0.1244 0.2418 0.3728 0.030 Uiso 1 1 calc R
C2 C 0.28720(17) 0.19316(17) 0.40255(10) 0.0280(5) Uani 1 1 d .
H2 H 0.3272 0.2591 0.3853 0.034 Uiso 1 1 calc R
C3 C 0.33046(16) 0.08988(19) 0.43945(10) 0.0294(5) Uani 1 1 d .
H3 H 0.4050 0.0729 0.4517 0.035 Uiso 1 1 calc R
C4 C 0.24430(17) 0.01487(17) 0.45551(10) 0.0278(5) Uani 1 1 d .
H4 H 0.2504 -0.0610 0.4814 0.033 Uiso 1 1 calc R
C5 C 0.14800(16) 0.07217(17) 0.42649(10) 0.0260(4) Uani 1 1 d .
H5 H 0.0773 0.0410 0.4279 0.031 Uiso 1 1 calc R
C6 C 0.40650(15) 0.16298(15) 0.61158(9) 0.0182(4) Uani 1 1 d .
H6 H 0.4676 0.1646 0.5805 0.022 Uiso 1 1 calc R
C7 C 0.34422(15) 0.06101(15) 0.62663(9) 0.0211(4) Uani 1 1 d .
H7 H 0.3577 -0.0178 0.6093 0.025 Uiso 1 1 calc R
C8 C 0.25963(15) 0.09754(16) 0.67161(9) 0.0224(4) Uani 1 1 d .
H8 H 0.2047 0.0479 0.6896 0.027 Uiso 1 1 calc R
C9 C 0.26972(15) 0.22104(15) 0.68570(9) 0.0198(4) Uani 1 1 d .
H9 H 0.2219 0.2686 0.7141 0.024 Uiso 1 1 calc R
C10 C 0.36218(14) 0.26227(15) 0.65085(9) 0.0162(4) Uani 1 1 d .
C11 C 0.40975(14) 0.38549(15) 0.65488(9) 0.0183(4) Uani 1 1 d .
C12 C 0.40842(14) 0.43824(15) 0.56566(9) 0.0171(4) Uani 1 1 d .
H12A H 0.4444 0.5167 0.5682 0.020 Uiso 1 1 calc R
H12B H 0.4483 0.3851 0.5304 0.020 Uiso 1 1 calc R
C13 C 0.29543(14) 0.45124(15) 0.52854(8) 0.0151(4) Uani 1 1 d .
O1 O 0.23394(9) 0.36140(10) 0.51832(6) 0.0164(3) Uani 1 1 d .
N1 N 0.25678(12) 0.55701(13) 0.50878(8) 0.0176(3) Uani 1 1 d D
H1N H 0.2968(14) 0.6172(14) 0.5165(9) 0.021 Uiso 1 1 d D
C14 C 0.14622(14) 0.57372(15) 0.47535(9) 0.0192(4) Uani 1 1 d .
H14A H 0.1288 0.6595 0.4755 0.023 Uiso 1 1 calc R
H14B H 0.0982 0.5329 0.5118 0.023 Uiso 1 1 calc R
C15 C 0.12502(15) 0.52629(15) 0.38763(10) 0.0187(4) Uani 1 1 d .
O2 O 0.19315(10) 0.49505(11) 0.34401(7) 0.0249(3) Uani 1 1 d .
O3 O 0.01948(10) 0.52539(12) 0.36494(7) 0.0266(3) Uani 1 1 d .
C16 C -0.01146(16) 0.4955(2) 0.27845(10) 0.0364(5) Uani 1 1 d .
H16A H -0.0902 0.4975 0.2678 0.055 Uiso 1 1 calc R
H16B H 0.0147 0.4156 0.2669 0.055 Uiso 1 1 calc R
H16C H 0.0202 0.5531 0.2422 0.055 Uiso 1 1 calc R
C17 C 0.52731(16) 0.37714(17) 0.69207(11) 0.0311(5) Uani 1 1 d .
H17A H 0.5594 0.4567 0.6950 0.047 Uiso 1 1 calc R
H17B H 0.5677 0.3262 0.6567 0.047 Uiso 1 1 calc R
H17C H 0.5301 0.3432 0.7483 0.047 Uiso 1 1 calc R
C18 C 0.34782(16) 0.46928(16) 0.70861(10) 0.0263(4) Uani 1 1 d .
H18A H 0.3808 0.5484 0.7095 0.039 Uiso 1 1 calc R
H18B H 0.3506 0.4382 0.7656 0.039 Uiso 1 1 calc R
H18C H 0.2725 0.4747 0.6850 0.039 Uiso 1 1 calc R
Cl2 Cl 0.41324(4) 0.76739(4) 0.55293(3) 0.02425(11) Uani 1 1 d .
C1C C 0.23759(15) 0.78413(17) 0.71634(10) 0.0250(4) Uani 1 1 d .
H1C1 H 0.3005 0.7488 0.6923 0.030 Uiso 1 1 calc R
H1C2 H 0.2564 0.8669 0.7327 0.030 Uiso 1 1 calc R
Cl3 Cl 0.21148(5) 0.70287(4) 0.80619(3) 0.03660(14) Uani 1 1 d .
Cl4 Cl 0.12604(4) 0.78578(5) 0.63925(3) 0.03541(14) Uani 1 1 d .

loop_
_atom_site_aniso_label
_atom_site_aniso_U_11
_atom_site_aniso_U_22
_atom_site_aniso_U_33
_atom_site_aniso_U_23
_atom_site_aniso_U_13
_atom_site_aniso_U_12
Ti1 0.01713(18) 0.01073(16) 0.01462(15) 0.00043(11) 0.00228(12) -0.00024(13)
Cl1 0.0194(3) 0.0224(3) 0.0376(3) 0.00128(19) 0.00814(19) -0.0007(2)
C1 0.0343(12) 0.0230(11) 0.0151(8) -0.0011(7) -0.0066(8) 0.0032(9)
C2 0.0395(13) 0.0317(12) 0.0142(8) -0.0058(8) 0.0091(8) -0.0121(10)
C3 0.0248(12) 0.0442(14) 0.0190(9) -0.0169(8) 0.0008(8) 0.0065(10)
C4 0.0463(14) 0.0173(10) 0.0186(9) -0.0061(7) -0.0023(8) 0.0038(9)
C5 0.0284(12) 0.0282(11) 0.0209(9) -0.0090(8) 0.0001(8) -0.0074(9)
C6 0.0202(10) 0.0198(10) 0.0141(8) 0.0005(7) -0.0010(7) 0.0038(8)
C7 0.0309(12) 0.0132(9) 0.0182(8) 0.0021(7) -0.0030(7) 0.0057(8)
C8 0.0329(12) 0.0195(10) 0.0152(8) 0.0076(7) 0.0040(7) -0.0016(8)
C9 0.0287(11) 0.0195(10) 0.0116(8) 0.0006(6) 0.0041(7) 0.0022(8)
C10 0.0222(10) 0.0161(9) 0.0095(7) 0.0018(6) -0.0027(7) 0.0021(8)
C11 0.0231(11) 0.0161(10) 0.0149(8) -0.0014(6) -0.0024(7) 0.0006(8)
C12 0.0192(10) 0.0135(9) 0.0188(8) 0.0000(6) 0.0031(7) -0.0027(7)
C13 0.0230(10) 0.0135(9) 0.0092(7) -0.0002(6) 0.0035(6) -0.0014(8)
O1 0.0195(7) 0.0117(6) 0.0173(5) 0.0018(4) -0.0016(5) -0.0026(5)
N1 0.0222(9) 0.0114(8) 0.0190(7) 0.0010(6) 0.0003(6) -0.0017(6)
C14 0.0223(11) 0.0153(9) 0.0200(8) 0.0007(7) 0.0021(7) 0.0035(8)
C15 0.0249(11) 0.0132(9) 0.0179(8) 0.0053(7) 0.0014(8) -0.0004(8)
O2 0.0250(8) 0.0309(8) 0.0192(6) -0.0007(5) 0.0043(5) 0.0010(6)
O3 0.0211(8) 0.0354(8) 0.0228(6) -0.0024(5) -0.0006(5) -0.0018(6)
C16 0.0313(13) 0.0529(15) 0.0234(10) -0.0013(9) -0.0063(8) -0.0095(11)
C17 0.0295(13) 0.0250(11) 0.0361(10) 0.0010(8) -0.0115(8) -0.0030(9)
C18 0.0423(13) 0.0174(10) 0.0195(9) -0.0023(7) 0.0040(8) -0.0003(9)
Cl2 0.0242(3) 0.0152(2) 0.0346(2) -0.00482(18) 0.00945(19) -0.00240(19)
C1C 0.0248(11) 0.0239(11) 0.0265(9) 0.0017(7) 0.0034(8) -0.0021(8)
Cl3 0.0535(4) 0.0289(3) 0.0283(2) 0.00044(19) 0.0085(2) -0.0105(2)
Cl4 0.0293(3) 0.0436(3) 0.0324(3) -0.0076(2) -0.0020(2) 0.0029(2)

loop_
_atom_type_symbol
_atom_type_description
_atom_type_scat_dispersion_real
_atom_type_scat_dispersion_imag
_atom_type_scat_source
C C 0.0033 0.0016 'International Tables Vol C Tables 4.2.6.8 and 6.1.1.4'
H H 0.0000 0.0000 'International Tables Vol C Tables 4.2.6.8 and 6.1.1.4'
N N 0.0061 0.0033 'International Tables Vol C Tables 4.2.6.8 and 6.1.1.4'
O O 0.0106 0.0060 'International Tables Vol C Tables 4.2.6.8 and 6.1.1.4'
Cl Cl 0.1484 0.1585 'International Tables Vol C Tables 4.2.6.8 and 6.1.1.4'
Ti Ti 0.2776 0.4457 'International Tables Vol C Tables 4.2.6.8 and 6.1.1.4'

loop_
_geom_angle_atom_site_label_1
_geom_angle_atom_site_label_2
_geom_angle_atom_site_label_3
_geom_angle
O1 Ti1 C7 133.16(5)
O1 Ti1 C8 124.82(5)
C7 Ti1 C8 34.70(6)
O1 Ti1 Cl1 93.60(4)
C7 Ti1 Cl1 112.40(5)
C8 Ti1 Cl1 81.16(5)
O1 Ti1 C6 100.11(5)
C7 Ti1 C6 35.15(6)
C8 Ti1 C6 57.78(6)
Cl1 Ti1 C6 137.25(4)
O1 Ti1 C3 109.01(6)
C7 Ti1 C3 79.87(6)
C8 Ti1 C3 112.89(7)
Cl1 Ti1 C3 135.03(5)
C6 Ti1 C3 77.53(6)
O1 Ti1 C4 134.77(5)
C7 Ti1 C4 77.94(6)
C8 Ti1 C4 99.36(6)
Cl1 Ti1 C4 103.16(5)
C6 Ti1 C4 95.36(6)
C3 Ti1 C4 34.66(7)
O1 Ti1 C2 78.61(6)
C7 Ti1 C2 112.16(7)
C8 Ti1 C2 146.53(7)
Cl1 Ti1 C2 124.59(5)
C6 Ti1 C2 97.86(7)
C3 Ti1 C2 34.20(7)
C4 Ti1 C2 57.21(6)
O1 Ti1 C1 81.42(5)
C7 Ti1 C1 133.72(6)
C8 Ti1 C1 152.58(6)
Cl1 Ti1 C1 90.15(5)
C6 Ti1 C1 131.72(6)
C3 Ti1 C1 57.22(7)
C4 Ti1 C1 57.22(6)
C2 Ti1 C1 34.54(7)
O1 Ti1 C9 90.10(5)
C7 Ti1 C9 57.56(6)
C8 Ti1 C9 34.74(6)
Cl1 Ti1 C9 82.84(5)
C6 Ti1 C9 57.08(6)
C3 Ti1 C9 133.43(6)
C4 Ti1 C9 133.10(6)
C2 Ti1 C9 150.52(7)
C1 Ti1 C9 168.66(6)
O1 Ti1 C5 113.97(5)
C7 Ti1 C5 109.16(6)
C8 Ti1 C5 118.41(6)
Cl1 Ti1 C5 78.43(5)
C6 Ti1 C5 129.41(6)
C3 Ti1 C5 57.05(7)
C4 Ti1 C5 34.29(6)
C2 Ti1 C5 56.92(6)
C1 Ti1 C5 34.18(6)
C9 Ti1 C5 150.13(6)
O1 Ti1 C10 76.52(5)
C7 Ti1 C10 57.62(6)
C8 Ti1 C10 57.26(6)
Cl1 Ti1 C10 114.31(4)
C6 Ti1 C10 34.38(6)
C3 Ti1 C10 108.65(6)
C4 Ti1 C10 129.61(6)
C2 Ti1 C10 116.67(6)
C1 Ti1 C10 147.71(6)
C9 Ti1 C10 33.86(6)
C5 Ti1 C10 163.79(6)
Cp1 Ti1 Cp2 131.9(1)
Cp1 Ti1 O1 104.6(1)
Cp1 Ti1 Cl1 107.5(1)
Cp2 Ti1 O1 105.8(1)
Cp2 Ti1 Cl1 106.9(1)
C5 C1 C2 107.75(17)
C5 C1 Ti1 73.67(9)
C2 C1 Ti1 72.47(9)
C5 C1 H1 126.1
C2 C1 H1 126.1
Ti1 C1 H1 119.6
C3 C2 C1 108.35(17)
C3 C2 Ti1 72.87(9)
C1 C2 Ti1 72.99(10)
C3 C2 H2 125.8
C1 C2 H2 125.8
Ti1 C2 H2 120.1
C2 C3 C4 107.97(18)
C2 C3 Ti1 72.93(10)
C4 C3 Ti1 72.67(10)
C2 C3 H3 126.0
C4 C3 H3 126.0
Ti1 C3 H3 120.2
C5 C4 C3 107.80(17)
C5 C4 Ti1 73.91(10)
C3 C4 Ti1 72.67(10)
C5 C4 H4 126.1
C3 C4 H4 126.1
Ti1 C4 H4 119.2
C1 C5 C4 108.09(17)
C1 C5 Ti1 72.15(10)
C4 C5 Ti1 71.80(9)
C1 C5 H5 126.0
C4 C5 H5 126.0
Ti1 C5 H5 121.8
C7 C6 C10 108.55(16)
C7 C6 Ti1 71.63(10)
C10 C6 Ti1 75.97(10)
C7 C6 H6 125.7
C10 C6 H6 125.7
Ti1 C6 H6 118.5
C8 C7 C6 107.60(15)
C8 C7 Ti1 72.77(10)
C6 C7 Ti1 73.22(10)
C8 C7 H7 126.2
C6 C7 H7 126.2
Ti1 C7 H7 119.7
C7 C8 C9 108.24(16)
C7 C8 Ti1 72.53(9)
C9 C8 Ti1 74.33(9)
C7 C8 H8 125.9
C9 C8 H8 125.9
Ti1 C8 H8 119.1
C10 C9 C8 108.93(15)
C10 C9 Ti1 75.24(9)
C8 C9 Ti1 70.93(8)
C10 C9 H9 125.5
C8 C9 H9 125.5
Ti1 C9 H9 120.0
C9 C10 C6 106.59(15)
C9 C10 C11 128.29(15)
C6 C10 C11 125.10(16)
C9 C10 Ti1 70.89(9)
C6 C10 Ti1 69.65(9)
C11 C10 Ti1 125.63(10)
C10 C11 C17 108.53(14)
C10 C11 C18 111.88(15)
C17 C11 C18 109.30(14)
C10 C11 C12 110.04(12)
C17 C11 C12 108.08(14)
C18 C11 C12 108.94(14)
C13 C12 C11 109.66(13)
C13 C12 H12A 109.7
C11 C12 H12A 109.7
C13 C12 H12B 109.7
C11 C12 H12B 109.7
H12A C12 H12B 108.2
O1 C13 N1 119.24(16)
O1 C13 C12 120.74(15)
N1 C13 C12 119.96(15)
C13 O1 Ti1 140.67(11)
C13 N1 C14 121.60(15)
C13 N1 H1N 119.7(13)
C14 N1 H1N 118.7(13)
N1 C14 C15 112.24(14)
N1 C14 H14A 109.2
C15 C14 H14A 109.2
N1 C14 H14B 109.2
C15 C14 H14B 109.2
H14A C14 H14B 107.9
O2 C15 O3 124.78(15)
O2 C15 C14 125.37(17)
O3 C15 C14 109.85(15)
C15 O3 C16 115.53(14)
O3 C16 H16A 109.5
O3 C16 H16B 109.5
H16A C16 H16B 109.5
O3 C16 H16C 109.5
H16A C16 H16C 109.5
H16B C16 H16C 109.5
C11 C17 H17A 109.5
C11 C17 H17B 109.5
H17A C17 H17B 109.5
C11 C17 H17C 109.5
H17A C17 H17C 109.5
H17B C17 H17C 109.5
C11 C18 H18A 109.5
C11 C18 H18B 109.5
H18A C18 H18B 109.5
C11 C18 H18C 109.5
H18A C18 H18C 109.5
H18B C18 H18C 109.5
Cl3 C1C Cl4 112.65(10)
Cl3 C1C H1C1 109.1
Cl4 C1C H1C1 109.1
Cl3 C1C H1C2 109.1
Cl4 C1C H1C2 109.1
H1C1 C1C H1C2 107.8

loop_
_geom_bond_atom_site_label_1
_geom_bond_atom_site_label_2
_geom_bond_distance
Ti1 O1 2.0038(11)
Ti1 C7 2.3394(16)
Ti1 C8 2.3424(15)
Ti1 Cl1 2.3520(5)
Ti1 C6 2.3601(17)
Ti1 C3 2.3643(17)
Ti1 C4 2.3643(17)
Ti1 C2 2.3651(16)
Ti1 C1 2.3719(16)
Ti1 C9 2.3862(15)
Ti1 C5 2.3914(16)
Ti1 C10 2.4421(16)
Ti1 Cp1 2.050(1)
Ti1 Cp2 2.049(1)
C1 C5 1.400(3)
C1 C2 1.406(3)
C1 H1 0.9500
C2 C3 1.391(3)
C2 H2 0.9500
C3 C4 1.409(3)
C3 H3 0.9500
C4 C5 1.402(3)
C4 H4 0.9500
C5 H5 0.9500
C6 C7 1.419(2)
C6 C10 1.421(2)
C6 H6 0.9500
C7 C8 1.396(2)
C7 H7 0.9500
C8 C9 1.412(2)
C8 H8 0.9500
C9 C10 1.407(2)
C9 H9 0.9500
C10 C11 1.507(2)
C11 C17 1.531(2)
C11 C18 1.536(2)
C11 C12 1.553(2)
C12 C13 1.483(2)
C12 H12A 0.9900
C12 H12B 0.9900
C13 O1 1.2698(19)
C13 N1 1.312(2)
N1 C14 1.442(2)
N1 H1N 0.843(14)
C14 C15 1.509(2)
C14 H14A 0.9900
C14 H14B 0.9900
C15 O2 1.205(2)
C15 O3 1.330(2)
O3 C16 1.4484(19)
C16 H16A 0.9800
C16 H16B 0.9800
C16 H16C 0.9800
C17 H17A 0.9800
C17 H17B 0.9800
C17 H17C 0.9800
C18 H18A 0.9800
C18 H18B 0.9800
C18 H18C 0.9800
C1C Cl3 1.7677(17)
C1C Cl4 1.7724(18)
C1C H1C1 0.9900
C1C H1C2 0.9900

loop_
_geom_hbond_atom_site_label_D
_geom_hbond_atom_site_label_H
_geom_hbond_atom_site_label_A
_geom_hbond_distance_DH
_geom_hbond_distance_HA
_geom_hbond_distance_DA
_geom_hbond_angle_DHA
_geom_hbond_site_symmetry_A
N1 H1N Cl2 0.843(14) 2.268(14) 3.1057(15) 172.5(15) .
C1C H1C1 Cl2 0.99 2.77 3.5838(18) 140.3 .
C1C H1C2 O2 0.99 2.55 3.306(2) 132.7 4_576
C3 H3 Cl2 0.95 2.90 3.566(2) 128.3 3_666
C4 H4 Cl2 0.95 2.95 3.744(2) 141.4 1_545
C6 H6 Cl2 0.95 2.83 3.7158(18) 155.5 3_666
C7 H7 Cl2 0.95 2.70 3.6422(18) 174.2 1_545
C12 H12A Cl2 0.99 2.86 3.7114(17) 145.2 .
C12 H12B Cl2 0.99 2.86 3.8404(17) 172.1 3_666
C14 H14A Cl1 0.99 2.92 3.7185(18) 138.8 3_566
C8 H8 O2 0.95 2.55 3.1488(19) 121.2 4_566
C14 H14B O3 0.99 2.66 3.624(2) 164.5 3_566

loop_
_geom_torsion_atom_site_label_1
_geom_torsion_atom_site_label_2
_geom_torsion_atom_site_label_3
_geom_torsion_atom_site_label_4
_geom_torsion
O1 Ti1 C1 C5 -162.46(12)
C7 Ti1 C1 C5 53.15(15)
C8 Ti1 C1 C5 2.0(2)
Cl1 Ti1 C1 C5 -68.84(11)
C6 Ti1 C1 C5 101.60(13)
C3 Ti1 C1 C5 78.27(13)
C4 Ti1 C1 C5 36.77(11)
C2 Ti1 C1 C5 115.19(16)
C9 Ti1 C1 C5 -120.5(3)
C10 Ti1 C1 C5 150.39(12)
O1 Ti1 C1 C2 82.34(11)
C7 Ti1 C1 C2 -62.05(14)
C8 Ti1 C1 C2 -113.23(16)
Cl1 Ti1 C1 C2 175.96(11)
C6 Ti1 C1 C2 -13.59(15)
C3 Ti1 C1 C2 -36.92(11)
C4 Ti1 C1 C2 -78.43(12)
C9 Ti1 C1 C2 124.4(3)
C5 Ti1 C1 C2 -115.19(16)
C10 Ti1 C1 C2 35.19(17)
C5 C1 C2 C3 -0.97(18)
Ti1 C1 C2 C3 64.78(11)
C5 C1 C2 Ti1 -65.75(11)
O1 Ti1 C2 C3 152.57(12)
C7 Ti1 C2 C3 20.39(13)
C8 Ti1 C2 C3 13.86(19)
Cl1 Ti1 C2 C3 -120.94(11)
C6 Ti1 C2 C3 53.77(12)
C4 Ti1 C2 C3 -37.56(11)
C1 Ti1 C2 C3 -116.03(16)
C9 Ti1 C2 C3 83.23(17)
C5 Ti1 C2 C3 -78.68(12)
C10 Ti1 C2 C3 84.12(12)
O1 Ti1 C2 C1 -91.40(11)
C7 Ti1 C2 C1 136.42(11)
C8 Ti1 C2 C1 129.89(13)
Cl1 Ti1 C2 C1 -4.91(13)
C6 Ti1 C2 C1 169.80(11)
C3 Ti1 C2 C1 116.03(16)
C4 Ti1 C2 C1 78.47(12)
C9 Ti1 C2 C1 -160.74(12)
C5 Ti1 C2 C1 37.35(10)
C10 Ti1 C2 C1 -159.85(10)
C1 C2 C3 C4 -0.15(18)
Ti1 C2 C3 C4 64.71(11)
C1 C2 C3 Ti1 -64.86(12)
O1 Ti1 C3 C2 -28.53(13)
C7 Ti1 C3 C2 -160.86(13)
C8 Ti1 C3 C2 -171.75(11)
Cl1 Ti1 C3 C2 87.49(13)
C6 Ti1 C3 C2 -125.08(13)
C4 Ti1 C3 C2 115.72(16)
C1 Ti1 C3 C2 37.30(11)
C9 Ti1 C3 C2 -137.71(11)
C5 Ti1 C3 C2 78.26(12)
C10 Ti1 C3 C2 -110.25(12)
O1 Ti1 C3 C4 -144.25(10)
C7 Ti1 C3 C4 83.42(11)
C8 Ti1 C3 C4 72.53(12)
Cl1 Ti1 C3 C4 -28.23(14)
C6 Ti1 C3 C4 119.21(12)
C2 Ti1 C3 C4 -115.72(16)
C1 Ti1 C3 C4 -78.42(12)
C9 Ti1 C3 C4 106.57(12)
C5 Ti1 C3 C4 -37.46(10)
C10 Ti1 C3 C4 134.03(11)
C2 C3 C4 C5 1.22(18)
Ti1 C3 C4 C5 66.10(11)
C2 C3 C4 Ti1 -64.89(11)
O1 Ti1 C4 C5 -63.95(14)
C7 Ti1 C4 C5 155.38(12)
C8 Ti1 C4 C5 127.90(11)
Cl1 Ti1 C4 C5 44.88(11)
C6 Ti1 C4 C5 -173.92(11)
C3 Ti1 C4 C5 -115.04(16)
C2 Ti1 C4 C5 -78.01(12)
C1 Ti1 C4 C5 -36.65(11)
C9 Ti1 C4 C5 137.37(11)
C10 Ti1 C4 C5 -177.20(10)
O1 Ti1 C4 C3 51.09(14)
C7 Ti1 C4 C3 -89.58(12)
C8 Ti1 C4 C3 -117.05(11)
Cl1 Ti1 C4 C3 159.92(10)
C6 Ti1 C4 C3 -58.87(11)
C2 Ti1 C4 C3 37.04(11)
C1 Ti1 C4 C3 78.40(12)
C9 Ti1 C4 C3 -107.59(12)
C5 Ti1 C4 C3 115.04(16)
C10 Ti1 C4 C3 -62.16(13)
C2 C1 C5 C4 1.72(18)
Ti1 C1 C5 C4 -63.23(11)
C2 C1 C5 Ti1 64.95(11)
C3 C4 C5 C1 -1.82(18)
Ti1 C4 C5 C1 63.46(11)
C3 C4 C5 Ti1 -65.27(11)
O1 Ti1 C5 C1 19.03(13)
C7 Ti1 C5 C1 -142.25(11)
C8 Ti1 C5 C1 -178.97(11)
Cl1 Ti1 C5 C1 107.84(11)
C6 Ti1 C5 C1 -108.85(12)
C3 Ti1 C5 C1 -78.81(13)
C4 Ti1 C5 C1 -116.70(16)
C2 Ti1 C5 C1 -37.76(11)
C9 Ti1 C5 C1 160.10(13)
C10 Ti1 C5 C1 -109.0(2)
O1 Ti1 C5 C4 135.73(11)
C7 Ti1 C5 C4 -25.55(13)
C8 Ti1 C5 C4 -62.27(13)
Cl1 Ti1 C5 C4 -135.47(11)
C6 Ti1 C5 C4 7.85(14)
C3 Ti1 C5 C4 37.88(11)
C2 Ti1 C5 C4 78.94(12)
C1 Ti1 C5 C4 116.70(16)
C9 Ti1 C5 C4 -83.20(17)
C10 Ti1 C5 C4 7.7(3)
O1 Ti1 C6 C7 162.52(9)
C8 Ti1 C6 C7 37.54(9)
Cl1 Ti1 C6 C7 55.85(12)
C3 Ti1 C6 C7 -90.06(11)
C4 Ti1 C6 C7 -60.15(10)
C2 Ti1 C6 C7 -117.73(10)
C1 Ti1 C6 C7 -110.00(11)
C9 Ti1 C6 C7 79.03(10)
C5 Ti1 C6 C7 -64.58(12)
C10 Ti1 C6 C7 115.37(14)
O1 Ti1 C6 C10 47.15(10)
C7 Ti1 C6 C10 -115.37(14)
C8 Ti1 C6 C10 -77.83(10)
Cl1 Ti1 C6 C10 -59.52(12)
C3 Ti1 C6 C10 154.57(11)
C4 Ti1 C6 C10 -175.52(10)
C2 Ti1 C6 C10 126.90(10)
C1 Ti1 C6 C10 134.63(10)
C9 Ti1 C6 C10 -36.34(9)
C5 Ti1 C6 C10 -179.95(9)
C10 C6 C7 C8 2.47(18)
Ti1 C6 C7 C8 -65.14(11)
C10 C6 C7 Ti1 67.61(11)
O1 Ti1 C7 C8 91.19(12)
Cl1 Ti1 C7 C8 -27.48(11)
C6 Ti1 C7 C8 115.10(14)
C3 Ti1 C7 C8 -162.20(12)
C4 Ti1 C7 C8 -126.91(12)
C2 Ti1 C7 C8 -173.67(10)
C1 Ti1 C7 C8 -140.93(11)
C9 Ti1 C7 C8 37.58(10)
C5 Ti1 C7 C8 -112.52(11)
C10 Ti1 C7 C8 77.94(11)
O1 Ti1 C7 C6 -23.92(13)
C8 Ti1 C7 C6 -115.10(14)
Cl1 Ti1 C7 C6 -142.58(8)
C3 Ti1 C7 C6 82.70(10)
C4 Ti1 C7 C6 117.99(11)
C2 Ti1 C7 C6 71.22(11)
C1 Ti1 C7 C6 103.96(11)
C9 Ti1 C7 C6 -77.53(10)
C5 Ti1 C7 C6 132.38(10)
C10 Ti1 C7 C6 -37.17(9)
C6 C7 C8 C9 -0.86(18)
Ti1 C7 C8 C9 -66.30(11)
C6 C7 C8 Ti1 65.45(11)
O1 Ti1 C8 C7 -117.34(10)
Cl1 Ti1 C8 C7 154.42(11)
C6 Ti1 C8 C7 -38.04(10)
C3 Ti1 C8 C7 19.07(13)
C4 Ti1 C8 C7 52.42(12)
C2 Ti1 C8 C7 10.66(18)
C1 Ti1 C8 C7 81.52(18)
C9 Ti1 C8 C7 -115.41(16)
C5 Ti1 C8 C7 82.78(12)
C10 Ti1 C8 C7 -79.05(11)
O1 Ti1 C8 C9 -1.93(13)
C7 Ti1 C8 C9 115.41(16)
Cl1 Ti1 C8 C9 -90.16(10)
C6 Ti1 C8 C9 77.38(11)
C3 Ti1 C8 C9 134.48(11)
C4 Ti1 C8 C9 167.84(11)
C2 Ti1 C8 C9 126.08(13)
C1 Ti1 C8 C9 -163.06(13)
C5 Ti1 C8 C9 -161.81(10)
C10 Ti1 C8 C9 36.37(10)
C7 C8 C9 C10 -1.09(18)
Ti1 C8 C9 C10 -66.21(11)
C7 C8 C9 Ti1 65.12(11)
O1 Ti1 C9 C10 -65.10(10)
C7 Ti1 C9 C10 78.94(11)
C8 Ti1 C9 C10 116.48(15)
Cl1 Ti1 C9 C10 -158.72(10)
C6 Ti1 C9 C10 36.91(10)
C3 Ti1 C9 C10 51.65(14)
C4 Ti1 C9 C10 99.94(12)
C2 Ti1 C9 C10 1.42(19)
C1 Ti1 C9 C10 -106.5(3)
C5 Ti1 C9 C10 149.94(13)
O1 Ti1 C9 C8 178.42(11)
C7 Ti1 C9 C8 -37.54(11)
Cl1 Ti1 C9 C8 84.80(10)
C6 Ti1 C9 C8 -79.58(11)
C3 Ti1 C9 C8 -64.83(14)
C4 Ti1 C9 C8 -16.54(15)
C2 Ti1 C9 C8 -115.06(15)
C1 Ti1 C9 C8 137.0(3)
C5 Ti1 C9 C8 33.46(18)
C10 Ti1 C9 C8 -116.48(15)
C8 C9 C10 C6 2.58(18)
Ti1 C9 C10 C6 -60.85(11)
C8 C9 C10 C11 -175.78(14)
Ti1 C9 C10 C11 120.80(16)
C8 C9 C10 Ti1 63.42(11)
C7 C6 C10 C9 -3.10(18)
Ti1 C6 C10 C9 61.66(11)
C7 C6 C10 C11 175.32(14)
Ti1 C6 C10 C11 -119.92(14)
C7 C6 C10 Ti1 -64.76(11)
O1 Ti1 C10 C9 111.13(10)
C7 Ti1 C10 C9 -78.77(11)
C8 Ti1 C10 C9 -37.33(10)
Cl1 Ti1 C10 C9 23.28(11)
C6 Ti1 C10 C9 -116.79(15)
C3 Ti1 C10 C9 -143.05(11)
C4 Ti1 C10 C9 -110.99(12)
C2 Ti1 C10 C9 -179.22(10)
C1 Ti1 C10 C9 159.34(12)
C5 Ti1 C10 C9 -116.7(2)
O1 Ti1 C10 C6 -132.08(10)
C7 Ti1 C10 C6 38.02(10)
C8 Ti1 C10 C6 79.46(11)
Cl1 Ti1 C10 C6 140.07(9)
C3 Ti1 C10 C6 -26.27(12)
C4 Ti1 C10 C6 5.79(13)
C2 Ti1 C10 C6 -62.43(12)
C1 Ti1 C10 C6 -83.88(15)
C9 Ti1 C10 C6 116.79(15)
C5 Ti1 C10 C6 0.1(3)
O1 Ti1 C10 C11 -12.82(13)
C7 Ti1 C10 C11 157.28(16)
C8 Ti1 C10 C11 -161.28(17)
Cl1 Ti1 C10 C11 -100.68(13)
C6 Ti1 C10 C11 119.26(18)
C3 Ti1 C10 C11 92.99(15)
C4 Ti1 C10 C11 125.05(14)
C2 Ti1 C10 C11 56.83(16)
C1 Ti1 C10 C11 35.4(2)
C9 Ti1 C10 C11 -123.96(19)
C5 Ti1 C10 C11 119.4(2)
C9 C10 C11 C17 123.95(18)
C6 C10 C11 C17 -54.12(19)
Ti1 C10 C11 C17 -143.02(12)
C9 C10 C11 C18 3.3(2)
C6 C10 C11 C18 -174.80(14)
Ti1 C10 C11 C18 96.30(14)
C9 C10 C11 C12 -117.97(17)
C6 C10 C11 C12 64.0(2)
Ti1 C10 C11 C12 -24.9(2)
C10 C11 C12 C13 63.42(18)
C17 C11 C12 C13 -178.23(14)
C18 C11 C12 C13 -59.57(18)
C11 C12 C13 O1 -60.08(18)
C11 C12 C13 N1 117.32(16)
N1 C13 O1 Ti1 -175.24(10)
C12 C13 O1 Ti1 2.2(2)
C7 Ti1 O1 C13 17.40(18)
C8 Ti1 O1 C13 61.29(17)
Cl1 Ti1 O1 C13 143.02(15)
C6 Ti1 O1 C13 3.69(16)
C3 Ti1 O1 C13 -76.50(16)
C4 Ti1 O1 C13 -104.41(16)
C2 Ti1 O1 C13 -92.39(16)
C1 Ti1 O1 C13 -127.37(16)
C9 Ti1 O1 C13 60.20(16)
C5 Ti1 O1 C13 -138.04(15)
C10 Ti1 O1 C13 28.88(15)
O1 C13 N1 C14 -0.3(2)
C12 C13 N1 C14 -177.74(13)
C13 N1 C14 C15 -70.34(19)
N1 C14 C15 O2 -11.2(2)
N1 C14 C15 O3 169.57(13)
O2 C15 O3 C16 -6.4(2)
C14 C15 O3 C16 172.79(14)
